data_7203018
loop_
_publ_author_name
'Almes\%aker, Ann'
'Bourne, Susan A.'
'Ramon, Ga\"elle'
'Scott, Janet L.'
'Strauss, Christopher R.'

_publ_section_title
;
 Coordination chemistry of N,N,4-tris(pyridin-2-ylmethyl)aniline: a
 novel flexible, multimodal ligand
;
_journal_issue 11
_journal_name_full CrystEngComm
_journal_page_first 997
_journal_paper_doi 10.1039/b708465j
_journal_volume 9
_journal_year 2007
_chemical_formula_moiety 'C24 H22 Cl2.03 Cu N4 O2.79'
_chemical_formula_sum 'C24 H22 Cl2.03 Cu N4 O2.79'
_chemical_formula_weight 549.55
_chemical_melting_point ?
_space_group_IT_number 2
_symmetry_cell_setting triclinic
_symmetry_space_group_name_Hall '-P 1'
_symmetry_space_group_name_H-M 'P -1'
_atom_sites_solution_hydrogens geom
_atom_sites_solution_primary direct
_atom_sites_solution_secondary difmap
_audit_creation_method SHELXL-97
_cell_angle_alpha 98.379(2)
_cell_angle_beta 104.084(2)
_cell_angle_gamma 91.693(2)
_cell_formula_units_Z 2
_cell_length_a 9.4866(3)
_cell_length_b 12.7984(5)
_cell_length_c 13.0868(5)
_cell_measurement_temperature 123(2)
_cell_measurement_theta_max 27.0
_cell_volume 1521.20(10)
_computing_cell_refinement 'Collect (Nonius (2000)'
_computing_data_collection 'Collect (Nonius (2000)'
_computing_data_reduction 'Collect (Nonius (2000)'
_computing_molecular_graphics 'WebLab ViewerPro (1997)'
_computing_publication_material 'SHELX-97 (Sheldrick, 1997)'
_computing_structure_refinement 'SHELXL-97 (Sheldrick, 1997)'
_computing_structure_solution 'SHELXS-97 (Sheldrick, 1990)'
_diffrn_ambient_temperature 123(2)
_diffrn_measured_fraction_theta_full 0.967
_diffrn_measured_fraction_theta_max 0.967
_diffrn_radiation_monochromator graphite
_diffrn_radiation_source 'fine-focus sealed tube'
_diffrn_radiation_type MoK\a
_diffrn_radiation_wavelength 0.71073
_diffrn_reflns_av_R_equivalents 0.0444
_diffrn_reflns_av_sigmaI/netI 0.0688
_diffrn_reflns_limit_h_max 12
_diffrn_reflns_limit_h_min -7
_diffrn_reflns_limit_k_max 15
_diffrn_reflns_limit_k_min -16
_diffrn_reflns_limit_l_max 16
_diffrn_reflns_limit_l_min -16
_diffrn_reflns_number 16464
_diffrn_reflns_theta_full 27.01
_diffrn_reflns_theta_max 27.01
_diffrn_reflns_theta_min 1.61
_exptl_absorpt_coefficient_mu 0.922
_exptl_absorpt_correction_type none
_exptl_crystal_colour blue
_exptl_crystal_density_diffrn 1.193
_exptl_crystal_density_meas ?
_exptl_crystal_density_method .
_exptl_crystal_description plates
_exptl_crystal_F_000 560
_exptl_crystal_size_max 0.28
_exptl_crystal_size_mid 0.17
_exptl_crystal_size_min 0.08
_refine_diff_density_max 1.749
_refine_diff_density_min -1.347
_refine_diff_density_rms 0.185
_refine_ls_extinction_method none
_refine_ls_goodness_of_fit_ref 1.208
_refine_ls_hydrogen_treatment constr
_refine_ls_matrix_type full
_refine_ls_number_parameters 329
_refine_ls_number_reflns 6426
_refine_ls_number_restraints 0
_refine_ls_restrained_S_all 1.208
_refine_ls_R_factor_all 0.1681
_refine_ls_R_factor_gt 0.1534
_refine_ls_shift/su_max 0.000
_refine_ls_shift/su_mean 0.000
_refine_ls_structure_factor_coef Fsqd
_refine_ls_weighting_details 'calc w=1/[\s^2^(Fo^2^)+(0.1404P)^2^+16.5972P] where P=(Fo^2^+2Fc^2^)/3'
_refine_ls_weighting_scheme calc
_refine_ls_wR_factor_gt 0.3578
_refine_ls_wR_factor_ref 0.3674
_reflns_number_gt 5595
_reflns_number_total 6426
_reflns_threshold_expression >2sigma(I)
_cod_data_source_file b708465j.txt
_cod_data_source_block c:\gaelle~1\articl~2\struct~2\(3)-cu~1\gr3
_cod_depositor_comments
;
The following automatic conversions were performed:
'_symmetry_cell_setting' value 'Triclinic' changed to 'triclinic'
according to '/home/saulius/struct/CIF-dictionaries/cif_core.dic'
dictionary named 'cif_core.dic' version 2.4.1 from 2010-06-29.

Automatic conversion script
Id: cif_fix_enum 1527 2010-12-29 10:47:43Z saulius 

The following automatic conversions were performed:

'_chemical_melting_point' value '-' was changed to '?' - the value is
undefined or not given.

Automatic conversion script
Id: cif_fix_values 1646 2011-03-28 12:23:43Z adriana 
;
_cod_original_sg_symbol_H-M P-1
_cod_database_code 7203018

loop_
_symmetry_equiv_pos_as_xyz
'x, y, z'
'-x, -y, -z'

loop_
_atom_site_label
_atom_site_type_symbol
_atom_site_fract_x
_atom_site_fract_y
_atom_site_fract_z
_atom_site_U_iso_or_equiv
_atom_site_adp_type
_atom_site_occupancy
_atom_site_symmetry_multiplicity
_atom_site_calc_flag
_atom_site_refinement_flags
_atom_site_disorder_assembly
_atom_site_disorder_group
Cu1 Cu 0.17223(12) 0.24496(8) 0.33187(8) 0.0273(4) Uani 1 1 d . . .
N2 N 0.2487(9) 0.3971(6) 0.3808(6) 0.0333(18) Uani 1 1 d . A .
N3 N 0.1056(9) 0.1053(6) 0.2392(7) 0.039(2) Uani 1 1 d . A .
N1 N 0.2731(8) 0.2630(6) 0.2124(6) 0.0291(16) Uani 1 1 d . A .
C2 C 0.0349(10) 0.3191(6) 0.1214(7) 0.0290(18) Uani 1 1 d . A .
H2 H -0.0006 0.3081 0.1811 0.035 Uiso 1 1 calc R . .
N4 N -0.0981(12) 0.2666(8) -0.3048(7) 0.056(3) Uani 1 1 d . . .
C1 C 0.1756(9) 0.3019(6) 0.1209(6) 0.0237(16) Uani 1 1 d . . .
C8 C 0.3554(10) 0.4235(7) 0.3363(7) 0.033(2) Uani 1 1 d . . .
C3 C -0.0578(11) 0.3534(7) 0.0329(7) 0.033(2) Uani 1 1 d . . .
H3 H -0.1562 0.3652 0.0327 0.039 Uiso 1 1 calc R A .
C6 C 0.2282(11) 0.3195(8) 0.0351(7) 0.036(2) Uani 1 1 d . A .
H6 H 0.3266 0.3078 0.0352 0.044 Uiso 1 1 calc R . .
C4 C -0.0056(12) 0.3699(7) -0.0541(7) 0.038(2) Uani 1 1 d . A .
C14 C 0.1874(12) 0.0776(7) 0.1717(8) 0.042(3) Uani 1 1 d . . .
C9 C 0.4214(13) 0.5263(8) 0.3615(8) 0.048(3) Uani 1 1 d . A .
H9 H 0.4946 0.5461 0.3284 0.057 Uiso 1 1 calc R . .
C21 C -0.2914(12) 0.2494(8) -0.2288(8) 0.040(2) Uani 1 1 d . . .
H21 H -0.3418 0.2751 -0.1768 0.048 Uiso 1 1 calc R . .
C20 C -0.1697(12) 0.3032(7) -0.2308(8) 0.039(2) Uani 1 1 d . A .
C24 C -0.1487(15) 0.1736(10) -0.3767(9) 0.054(3) Uani 1 1 d . . .
H24 H -0.0978 0.1474 -0.4282 0.064 Uiso 1 1 calc R . .
C18 C -0.0106(13) 0.0406(8) 0.2404(10) 0.055(3) Uani 1 1 d . . .
H18 H -0.0690 0.0613 0.2884 0.066 Uiso 1 1 calc R A .
C5 C 0.1362(13) 0.3548(8) -0.0520(8) 0.042(2) Uani 1 1 d . . .
H5 H 0.1732 0.3684 -0.1103 0.050 Uiso 1 1 calc R A .
C7 C 0.4008(10) 0.3379(8) 0.2652(8) 0.037(2) Uani 1 1 d . A .
H7B H 0.4791 0.3005 0.3071 0.045 Uiso 1 1 calc R . .
H7A H 0.4389 0.3679 0.2108 0.045 Uiso 1 1 calc R . .
C23 C -0.2743(16) 0.1210(9) -0.3708(10) 0.058(4) Uani 1 1 d . . .
H23 H -0.3106 0.0572 -0.4182 0.070 Uiso 1 1 calc R . .
C17 C -0.0440(19) -0.0548(10) 0.1723(15) 0.089(7) Uani 1 1 d . A .
H17 H -0.1244 -0.1003 0.1736 0.106 Uiso 1 1 calc R . .
C12 C 0.2059(13) 0.4665(10) 0.4503(8) 0.050(3) Uani 1 1 d . . .
H12 H 0.1298 0.4464 0.4806 0.060 Uiso 1 1 calc R A .
C13 C 0.3151(12) 0.1537(8) 0.1786(9) 0.042(2) Uani 1 1 d . A .
H13B H 0.4020 0.1367 0.2313 0.050 Uiso 1 1 calc R . .
H13A H 0.3383 0.1489 0.1083 0.050 Uiso 1 1 calc R . .
C19 C -0.1073(15) 0.3998(7) -0.1528(8) 0.051(3) Uani 1 1 d . . .
H19A H -0.1871 0.4391 -0.1323 0.061 Uiso 1 1 calc R A .
H19B H -0.0531 0.4465 -0.1862 0.061 Uiso 1 1 calc R . .
C22 C -0.3464(14) 0.1598(10) -0.2976(10) 0.055(3) Uani 1 1 d . . .
H22 H -0.4345 0.1247 -0.2945 0.066 Uiso 1 1 calc R . .
C11 C 0.2711(18) 0.5685(9) 0.4794(9) 0.069(5) Uani 1 1 d . A .
H11 H 0.2411 0.6179 0.5302 0.083 Uiso 1 1 calc R . .
C10 C 0.3794(17) 0.5972(8) 0.4339(10) 0.062(4) Uani 1 1 d . . .
H10 H 0.4250 0.6668 0.4532 0.075 Uiso 1 1 calc R A .
C15 C 0.1596(16) -0.0176(9) 0.1030(9) 0.059(4) Uani 1 1 d . A .
H15 H 0.2209 -0.0375 0.0569 0.071 Uiso 1 1 calc R . .
C16 C 0.0417(18) -0.0831(9) 0.1023(13) 0.068(4) Uani 1 1 d . . .
H16 H 0.0192 -0.1477 0.0538 0.081 Uiso 1 1 calc R A .
Cl1B Cl -0.0051(5) 0.2491(4) 0.4169(3) 0.0828(12) Uani 1 1 d . A .
Cl1A Cl 0.3856(6) 0.1627(4) 0.4440(5) 0.0432(13) Uani 0.70 1 d P A 2
O1 O 0.1392(17) 0.0419(9) -0.4471(10) 0.071(4) Uani 0.74 1 d P . .
O2 O 0.634(2) 0.0605(17) 0.3396(15) 0.084(6) Uani 0.55 1 d P . .
O3 O -0.391(2) 0.4449(15) 0.0960(15) 0.037(4) Uiso 0.35 1 d P . .
O4 O -0.472(3) 0.431(2) -0.080(2) 0.062(6) Uiso 0.35 1 d P . .
O5 O 0.225(3) 0.526(2) -0.247(2) 0.080(7) Uiso 0.44 1 d P . .
Cl2A Cl 0.3491(15) 0.1886(11) 0.4781(10) 0.043(3) Uani 0.30 1 d P A 1
O6 O 0.126(4) 0.387(3) -0.322(3) 0.062(8) Uiso 0.28 1 d P . .

loop_
_atom_site_aniso_label
_atom_site_aniso_U_11
_atom_site_aniso_U_22
_atom_site_aniso_U_33
_atom_site_aniso_U_23
_atom_site_aniso_U_13
_atom_site_aniso_U_12
Cu1 0.0285(6) 0.0242(6) 0.0260(5) 0.0123(4) -0.0034(4) -0.0067(4)
N2 0.041(4) 0.027(4) 0.025(4) 0.010(3) -0.009(3) 0.002(3)
N3 0.041(5) 0.017(3) 0.045(5) 0.014(3) -0.019(4) -0.007(3)
N1 0.019(3) 0.028(4) 0.034(4) 0.002(3) -0.003(3) 0.001(3)
C2 0.043(5) 0.021(4) 0.025(4) 0.006(3) 0.011(4) 0.009(4)
N4 0.072(7) 0.051(6) 0.037(5) 0.019(4) -0.009(5) 0.000(5)
C1 0.030(4) 0.015(4) 0.024(4) 0.004(3) 0.003(3) -0.002(3)
C8 0.030(5) 0.032(5) 0.027(4) 0.012(4) -0.016(4) -0.011(4)
C3 0.039(5) 0.023(4) 0.032(5) 0.007(3) 0.000(4) 0.009(4)
C6 0.030(5) 0.044(5) 0.034(5) 0.005(4) 0.008(4) -0.005(4)
C4 0.060(7) 0.022(4) 0.026(4) 0.009(3) -0.003(4) -0.001(4)
C14 0.054(6) 0.018(4) 0.042(5) 0.012(4) -0.015(5) 0.015(4)
C9 0.051(6) 0.032(5) 0.043(6) 0.018(4) -0.026(5) -0.014(5)
C21 0.046(6) 0.043(6) 0.034(5) 0.022(4) 0.004(4) 0.008(5)
C20 0.052(6) 0.029(5) 0.030(5) 0.012(4) -0.006(4) 0.006(4)
C24 0.077(9) 0.052(7) 0.033(5) 0.015(5) 0.010(5) 0.019(6)
C18 0.050(7) 0.033(5) 0.070(8) 0.029(5) -0.020(6) -0.013(5)
C5 0.056(7) 0.040(5) 0.029(5) 0.007(4) 0.008(4) -0.012(5)
C7 0.018(4) 0.050(6) 0.039(5) 0.010(4) -0.001(4) -0.011(4)
C23 0.076(9) 0.034(5) 0.047(6) 0.012(5) -0.020(6) -0.001(6)
C17 0.088(11) 0.034(6) 0.109(13) 0.043(8) -0.057(10) -0.029(7)
C12 0.052(7) 0.062(7) 0.032(5) 0.007(5) 0.002(5) 0.022(6)
C13 0.045(6) 0.031(5) 0.046(6) -0.001(4) 0.008(5) 0.016(4)
C19 0.086(9) 0.021(4) 0.031(5) 0.008(4) -0.015(5) 0.004(5)
C22 0.054(7) 0.054(7) 0.053(7) 0.033(6) -0.008(6) -0.009(6)
C11 0.106(12) 0.035(6) 0.036(6) -0.016(5) -0.033(7) 0.035(7)
C10 0.082(10) 0.026(5) 0.050(7) 0.014(5) -0.039(7) -0.006(6)
C15 0.082(9) 0.032(5) 0.045(6) 0.006(5) -0.021(6) 0.018(6)
C16 0.081(10) 0.021(5) 0.076(9) 0.012(5) -0.031(8) 0.001(6)
Cl1B 0.079(3) 0.107(3) 0.072(2) 0.017(2) 0.041(2) -0.021(2)
Cl1A 0.041(3) 0.029(3) 0.049(3) 0.016(2) -0.017(2) -0.0031(18)
O1 0.116(11) 0.054(7) 0.068(8) 0.030(6) 0.057(8) 0.038(7)
O2 0.063(11) 0.121(16) 0.078(12) 0.067(12) 0.004(9) 0.021(11)
Cl2A 0.048(7) 0.037(7) 0.034(6) 0.019(5) -0.016(5) -0.003(5)

loop_
_atom_type_symbol
_atom_type_description
_atom_type_scat_dispersion_real
_atom_type_scat_dispersion_imag
_atom_type_scat_source
C C 0.0033 0.0016 'International Tables Vol C Tables 4.2.6.8 and 6.1.1.4'
H H 0.0000 0.0000 'International Tables Vol C Tables 4.2.6.8 and 6.1.1.4'
N N 0.0061 0.0033 'International Tables Vol C Tables 4.2.6.8 and 6.1.1.4'
Cl Cl 0.1484 0.1585 'International Tables Vol C Tables 4.2.6.8 and 6.1.1.4'
Cu Cu 0.3201 1.2651 'International Tables Vol C Tables 4.2.6.8 and 6.1.1.4'
O O 0.0106 0.0060 'International Tables Vol C Tables 4.2.6.8 and 6.1.1.4'

loop_
_geom_angle_atom_site_label_1
_geom_angle_atom_site_label_2
_geom_angle_atom_site_label_3
_geom_angle
_geom_angle_site_symmetry_1
_geom_angle_site_symmetry_3
_geom_angle_publ_flag
N3 Cu1 N2 161.5(3) . . ?
N3 Cu1 N1 81.5(3) . . ?
N2 Cu1 N1 81.2(3) . . ?
N3 Cu1 Cl1B 96.4(3) . . ?
N2 Cu1 Cl1B 97.2(3) . . ?
N1 Cu1 Cl1B 157.9(2) . . ?
N3 Cu1 Cl2A 100.2(4) . . ?
N2 Cu1 Cl2A 91.4(4) . . ?
N1 Cu1 Cl2A 108.4(4) . . ?
Cl1B Cu1 Cl2A 93.6(4) . . ?
N3 Cu1 Cl1A 90.8(3) . . ?
N2 Cu1 Cl1A 97.0(2) . . ?
N1 Cu1 Cl1A 94.9(2) . . ?
Cl1B Cu1 Cl1A 107.11(19) . . ?
Cl2A Cu1 Cl1A 15.6(3) . . ?
C12 N2 C8 121.0(9) . . ?
C12 N2 Cu1 126.5(8) . . ?
C8 N2 Cu1 112.5(6) . . ?
C14 N3 C18 120.3(10) . . ?
C14 N3 Cu1 113.2(7) . . ?
C18 N3 Cu1 126.5(9) . . ?
C7 N1 C1 112.4(7) . . ?
C7 N1 C13 112.7(8) . . ?
C1 N1 C13 110.3(7) . . ?
C7 N1 Cu1 104.5(5) . . ?
C1 N1 Cu1 112.7(5) . . ?
C13 N1 Cu1 103.9(6) . . ?
C1 C2 C3 119.7(8) . . ?
C20 N4 C24 120.9(11) . . ?
C2 C1 C6 120.3(8) . . ?
C2 C1 N1 120.1(7) . . ?
C6 C1 N1 119.6(8) . . ?
N2 C8 C9 120.2(10) . . ?
N2 C8 C7 116.3(8) . . ?
C9 C8 C7 123.4(10) . . ?
C4 C3 C2 120.1(9) . . ?
C1 C6 C5 119.8(9) . . ?
C5 C4 C3 119.4(9) . . ?
C5 C4 C19 120.2(10) . . ?
C3 C4 C19 120.4(10) . . ?
N3 C14 C15 121.3(11) . . ?
N3 C14 C13 116.0(8) . . ?
C15 C14 C13 122.6(12) . . ?
C10 C9 C8 119.0(12) . . ?
C20 C21 C22 123.0(11) . . ?
C21 C20 N4 118.5(10) . . ?
C21 C20 C19 122.7(11) . . ?
N4 C20 C19 118.8(11) . . ?
C23 C24 N4 118.2(12) . . ?
N3 C18 C17 120.6(15) . . ?
C4 C5 C6 120.7(9) . . ?
C8 C7 N1 108.7(7) . . ?
C22 C23 C24 120.2(11) . . ?
C18 C17 C16 118.8(14) . . ?
N2 C12 C11 120.6(13) . . ?
N1 C13 C14 107.4(8) . . ?
C20 C19 C4 110.4(8) . . ?
C21 C22 C23 119.2(11) . . ?
C10 C11 C12 119.2(11) . . ?
C9 C10 C11 120.0(10) . . ?
C16 C15 C14 119.0(14) . . ?
C15 C16 C17 119.9(12) . . ?

loop_
_geom_bond_atom_site_label_1
_geom_bond_atom_site_label_2
_geom_bond_distance
_geom_bond_site_symmetry_2
_geom_bond_publ_flag
Cu1 N3 1.999(8) . ?
Cu1 N2 2.013(7) . ?
Cu1 N1 2.057(8) . ?
Cu1 Cl1B 2.229(4) . ?
Cu1 Cl2A 2.430(12) . ?
Cu1 Cl1A 2.547(5) . ?
N2 C12 1.322(14) . ?
N2 C8 1.342(13) . ?
N3 C14 1.330(15) . ?
N3 C18 1.363(14) . ?
N1 C7 1.482(11) . ?
N1 C1 1.483(10) . ?
N1 C13 1.500(12) . ?
C2 C1 1.361(13) . ?
C2 C3 1.408(12) . ?
N4 C20 1.351(16) . ?
N4 C24 1.398(15) . ?
C1 C6 1.378(12) . ?
C8 C9 1.399(12) . ?
C8 C7 1.476(15) . ?
C3 C4 1.387(14) . ?
C6 C5 1.398(14) . ?
C4 C5 1.359(16) . ?
C4 C19 1.518(13) . ?
C14 C15 1.382(14) . ?
C14 C13 1.508(16) . ?
C9 C10 1.354(19) . ?
C21 C20 1.335(15) . ?
C21 C22 1.353(16) . ?
C20 C19 1.488(13) . ?
C24 C23 1.375(19) . ?
C18 C17 1.38(2) . ?
C23 C22 1.35(2) . ?
C17 C16 1.38(2) . ?
C12 C11 1.387(18) . ?
C11 C10 1.37(2) . ?
C15 C16 1.37(2) . ?
